data_7223724
loop_
_publ_author_name
'Saritemur, Gizem'
'Nomen Miralles, Laura'
'Husson, Deborah'
'Pitak, Mateusz B.'
'Coles, Simon J.'
'Wallis, John D.'

_publ_section_title
;
 Two modes of peri-interaction between an aldehyde group and a carboxylate
 anion in naphthalaldehydate salts
;
_journal_issue 6
_journal_name_full CrystEngComm
_journal_page_first 948
_journal_paper_doi 10.1039/C5CE02282G
_journal_volume 18
_journal_year 2016
_chemical_formula_sum 'C16 H15 N O3'
_chemical_formula_weight 269.29
_chemical_melting_point 432.0(10)
_chemical_name_systematic
;
3-(4-Morpholinyl)-1H,3H-naphtho[1,8-cd]pyran-1-one, A
;
_space_group_crystal_system triclinic
_space_group_IT_number 2
_space_group_name_Hall '-P 1'
_space_group_name_H-M_alt 'P -1'
_symmetry_space_group_name_Hall '-P 1'
_symmetry_space_group_name_H-M 'P -1'
_atom_sites_solution_hydrogens geom
_audit_creation_method SHELXL-2013
_audit_update_record
;
2015-11-05 deposited with the CCDC.
2016-01-04 downloaded from the CCDC.
;
_cell_angle_alpha 101.959(7)
_cell_angle_beta 106.112(8)
_cell_angle_gamma 105.087(7)
_cell_formula_units_Z 2
_cell_length_a 8.6000(4)
_cell_length_b 8.6685(4)
_cell_length_c 9.6470(6)
_cell_measurement_reflns_used 8010
_cell_measurement_temperature 100(2)
_cell_measurement_theta_max 27.5
_cell_measurement_theta_min 3.7
_cell_volume 636.12(8)
_computing_cell_refinement
;
CrystalClear-SM Expert 3.1 b27 (Rigaku, 2012)
;
_computing_data_collection
;
CrystalClear-SM Expert 3.1 b27 (Rigaku, 2012)
;
_computing_data_reduction
;
CrystalClear-SM Expert 3.1 b27 (Rigaku, 2012)
;
_computing_structure_refinement 'SHELXL-2013 (Sheldrick, 2013)'
_computing_structure_solution 'SHELXL-2013 (Sheldrick, 2013)'
_diffrn_ambient_temperature 100(2)
_diffrn_detector CCD
_diffrn_detector_area_resol_mean 28.5714
_diffrn_measured_fraction_theta_full 0.986
_diffrn_measured_fraction_theta_max 0.988
_diffrn_measurement_device
;
AFC12 (Right): Kappa 3 circle
;
_diffrn_measurement_device_type
;
Rigaku Saturn724+ (2x2 bin mode)
;
_diffrn_measurement_method 'profile data from \w-scans'
_diffrn_measurement_specimen_support MiTeGen
_diffrn_radiation_monochromator Confocal
_diffrn_radiation_type 'Mo K\a'
_diffrn_radiation_wavelength 0.71075
_diffrn_reflns_av_R_equivalents 0.0340
_diffrn_reflns_av_unetI/netI 0.0345
_diffrn_reflns_laue_measured_fraction_full 0.986
_diffrn_reflns_laue_measured_fraction_max 0.988
_diffrn_reflns_limit_h_max 11
_diffrn_reflns_limit_h_min -11
_diffrn_reflns_limit_k_max 10
_diffrn_reflns_limit_k_min -11
_diffrn_reflns_limit_l_max 12
_diffrn_reflns_limit_l_min -12
_diffrn_reflns_number 8547
_diffrn_reflns_point_group_measured_fraction_full 0.986
_diffrn_reflns_point_group_measured_fraction_max 0.988
_diffrn_reflns_theta_full 27.500
_diffrn_reflns_theta_max 27.472
_diffrn_reflns_theta_min 3.672
_diffrn_source 'Rotating Anode'
_diffrn_source_current 55.0
_diffrn_source_power 2.5
_diffrn_source_voltage 45.0
_exptl_absorpt_coefficient_mu 0.098
_exptl_absorpt_correction_T_max 1.000
_exptl_absorpt_correction_T_min 0.801
_exptl_absorpt_correction_type multi-scan
_exptl_absorpt_process_details
;
CrystalClear-SM Expert 2.0 r11 (Rigaku, 2011)
;
_exptl_crystal_colour Colorless
_exptl_crystal_density_diffrn 1.406
_exptl_crystal_description Block
_exptl_crystal_F_000 284
_exptl_crystal_recrystallization_method 'Re-crystallisation from solvent: methanol'
_exptl_crystal_size_max 0.350
_exptl_crystal_size_mid 0.160
_exptl_crystal_size_min 0.080
_refine_diff_density_max 0.310
_refine_diff_density_min -0.193
_refine_diff_density_rms 0.043
_refine_ls_extinction_method none
_refine_ls_goodness_of_fit_ref 1.073
_refine_ls_hydrogen_treatment constr
_refine_ls_matrix_type full
_refine_ls_number_parameters 181
_refine_ls_number_reflns 2889
_refine_ls_number_restraints 0
_refine_ls_restrained_S_all 1.073
_refine_ls_R_factor_all 0.0403
_refine_ls_R_factor_gt 0.0363
_refine_ls_shift/su_max 0.001
_refine_ls_shift/su_mean 0.000
_refine_ls_structure_factor_coef Fsqd
_refine_ls_weighting_details 'w=1/[\s^2^(Fo^2^)+(0.0531P)^2^+0.1481P] where P=(Fo^2^+2Fc^2^)/3'
_refine_ls_weighting_scheme calc
_refine_ls_wR_factor_gt 0.1020
_refine_ls_wR_factor_ref 0.1047
_reflns_Friedel_coverage 0.000
_reflns_number_gt 2569
_reflns_number_total 2889
_reflns_threshold_expression 'I > 2\s(I)'
_cod_data_source_file c5ce02282g2.cif
_cod_data_source_block morpholine_adduct
_cod_depositor_comments
;
The following automatic conversions were performed:

'_chemical_melting_point' value '431-433' was changed to '432.0(10)'
- the average value was taken and precision was estimated.

'_exptl_absorpt_correction_type' value 'Multi-scan' changed to
'multi-scan' according to
/usr/data/users/saulius/crontab/automatic-downloads/rss-feeds/RSC/lib/dictionaries/cif_core.dic
dictionary named 'cif_core.dic' version 2.4.2 from 2011-04-26.

Automatic conversion script
Id: cif_fix_values 4268 2015-11-12 08:31:59Z antanas 

 Adding full bibliography for 7223717--7223724.cif.
;
_cod_original_cell_volume 636.12(7)
_cod_database_code 7223724
_shelx_space_group_comment
;
The symmetry employed for this shelxl refinement is uniquely defined
by the following loop, which should always be used as a source of
symmetry information in preference to the above space-group names.
They are only intended as comments.
;
_shelx_estimated_absorpt_t_min 0.967
_shelx_estimated_absorpt_t_max 0.992
_shelxl_version_number 2013-4

loop_
_space_group_symop_operation_xyz
'x, y, z'
'-x, -y, -z'

loop_
_atom_site_label
_atom_site_type_symbol
_atom_site_fract_x
_atom_site_fract_y
_atom_site_fract_z
_atom_site_U_iso_or_equiv
_atom_site_adp_type
_atom_site_occupancy
_atom_site_site_symmetry_order
_atom_site_calc_flag
_atom_site_refinement_flags_posn
_atom_site_refinement_flags_adp
C1 C 0.09385(13) 0.67783(13) 0.31428(11) 0.0158(2) Uani 1 1 d . .
C2 C 0.24755(13) 0.64319(12) 0.29372(11) 0.0153(2) Uani 1 1 d . .
C3 C 0.23367(13) 0.54286(13) 0.15674(11) 0.0175(2) Uani 1 1 d . .
H3 H 0.1265 0.4983 0.0754 0.021 Uiso 1 1 calc R U
C4 C 0.37766(14) 0.50605(13) 0.13671(12) 0.0191(2) Uani 1 1 d . .
H4 H 0.3689 0.4431 0.0400 0.023 Uiso 1 1 calc R U
C5 C 0.53024(13) 0.56043(13) 0.25567(12) 0.0181(2) Uani 1 1 d . .
H5 H 0.6258 0.5334 0.2408 0.022 Uiso 1 1 calc R U
C6 C 0.54722(13) 0.65669(12) 0.40098(11) 0.0160(2) Uani 1 1 d . .
C7 C 0.69995(13) 0.70867(13) 0.52828(12) 0.0183(2) Uani 1 1 d . .
H7 H 0.7948 0.6764 0.5186 0.022 Uiso 1 1 calc R U
C8 C 0.71206(13) 0.80538(14) 0.66571(12) 0.0197(2) Uani 1 1 d . .
H8 H 0.8130 0.8354 0.7516 0.024 Uiso 1 1 calc R U
C9 C 0.57439(13) 0.86033(14) 0.67943(12) 0.0190(2) Uani 1 1 d . .
H9 H 0.5861 0.9319 0.7735 0.023 Uiso 1 1 calc R U
C10 C 0.42401(13) 0.81165(13) 0.55852(11) 0.0158(2) Uani 1 1 d . .
C11 C 0.40536(12) 0.70420(12) 0.41782(11) 0.0146(2) Uani 1 1 d . .
C12 C 0.28420(12) 0.88441(13) 0.56706(11) 0.0155(2) Uani 1 1 d . .
H12 H 0.3159 0.9949 0.5470 0.019 Uiso 1 1 calc R U
C13 C 0.16893(13) 1.02550(13) 0.73849(12) 0.0169(2) Uani 1 1 d . .
H13A H 0.0466 0.9698 0.6727 0.020 Uiso 1 1 calc R U
H13B H 0.2147 1.1298 0.7143 0.020 Uiso 1 1 calc R U
C14 C 0.18416(14) 1.06651(13) 0.90379(12) 0.0197(2) Uani 1 1 d . .
H14A H 0.3056 1.1304 0.9682 0.024 Uiso 1 1 calc R U
H14B H 0.1147 1.1382 0.9220 0.024 Uiso 1 1 calc R U
C15 C 0.22332(14) 0.81200(14) 0.91875(12) 0.0201(2) Uani 1 1 d . .
H15A H 0.1812 0.7099 0.9473 0.024 Uiso 1 1 calc R U
H15B H 0.3459 0.8704 0.9827 0.024 Uiso 1 1 calc R U
C16 C 0.20715(13) 0.76254(13) 0.75365(11) 0.0176(2) Uani 1 1 d . .
H16A H 0.2769 0.6904 0.7379 0.021 Uiso 1 1 calc R U
H16B H 0.0857 0.6985 0.6894 0.021 Uiso 1 1 calc R U
N4 N 0.26727(11) 0.91398(11) 0.71154(9) 0.01523(19) Uani 1 1 d . .
O1 O -0.04858(9) 0.61713(10) 0.21808(8) 0.02107(19) Uani 1 1 d . .
O2 O 0.11316(9) 0.77668(10) 0.44966(8) 0.01933(18) Uani 1 1 d . .
O3 O 0.12715(10) 0.91894(10) 0.94555(8) 0.02100(19) Uani 1 1 d . .

loop_
_atom_site_aniso_label
_atom_site_aniso_U_11
_atom_site_aniso_U_22
_atom_site_aniso_U_33
_atom_site_aniso_U_23
_atom_site_aniso_U_13
_atom_site_aniso_U_12
C1 0.0167(5) 0.0163(5) 0.0150(5) 0.0063(4) 0.0049(4) 0.0059(4)
C2 0.0160(5) 0.0151(5) 0.0159(5) 0.0067(4) 0.0055(4) 0.0056(4)
C3 0.0180(5) 0.0171(5) 0.0156(5) 0.0051(4) 0.0042(4) 0.0047(4)
C4 0.0238(5) 0.0161(5) 0.0181(5) 0.0038(4) 0.0093(4) 0.0068(4)
C5 0.0197(5) 0.0159(5) 0.0234(5) 0.0077(4) 0.0114(4) 0.0083(4)
C6 0.0163(5) 0.0146(5) 0.0194(5) 0.0083(4) 0.0073(4) 0.0054(4)
C7 0.0145(5) 0.0208(5) 0.0234(5) 0.0104(4) 0.0080(4) 0.0078(4)
C8 0.0138(5) 0.0263(6) 0.0184(5) 0.0101(4) 0.0036(4) 0.0053(4)
C9 0.0176(5) 0.0233(5) 0.0152(5) 0.0050(4) 0.0060(4) 0.0059(4)
C10 0.0150(5) 0.0176(5) 0.0159(5) 0.0065(4) 0.0063(4) 0.0051(4)
C11 0.0147(5) 0.0150(5) 0.0154(5) 0.0065(4) 0.0060(4) 0.0051(4)
C12 0.0144(5) 0.0172(5) 0.0139(5) 0.0043(4) 0.0042(4) 0.0048(4)
C13 0.0178(5) 0.0161(5) 0.0196(5) 0.0068(4) 0.0083(4) 0.0075(4)
C14 0.0219(5) 0.0179(5) 0.0210(5) 0.0045(4) 0.0095(4) 0.0083(4)
C15 0.0231(5) 0.0227(5) 0.0189(5) 0.0097(4) 0.0090(4) 0.0103(4)
C16 0.0201(5) 0.0163(5) 0.0186(5) 0.0064(4) 0.0078(4) 0.0073(4)
N4 0.0175(4) 0.0156(4) 0.0150(4) 0.0051(3) 0.0075(3) 0.0072(3)
O1 0.0154(4) 0.0249(4) 0.0191(4) 0.0042(3) 0.0018(3) 0.0072(3)
O2 0.0147(4) 0.0260(4) 0.0151(4) 0.0023(3) 0.0039(3) 0.0078(3)
O3 0.0237(4) 0.0240(4) 0.0208(4) 0.0089(3) 0.0125(3) 0.0102(3)

loop_
_atom_type_symbol
_atom_type_description
_atom_type_scat_dispersion_real
_atom_type_scat_dispersion_imag
_atom_type_scat_source
C C 0.0033 0.0016 'International Tables Vol C Tables 4.2.6.8 and 6.1.1.4'
H H 0.0000 0.0000 'International Tables Vol C Tables 4.2.6.8 and 6.1.1.4'
N N 0.0061 0.0033 'International Tables Vol C Tables 4.2.6.8 and 6.1.1.4'
O O 0.0106 0.0060 'International Tables Vol C Tables 4.2.6.8 and 6.1.1.4'

loop_
_geom_angle_atom_site_label_1
_geom_angle_atom_site_label_2
_geom_angle_atom_site_label_3
_geom_angle
O1 C1 O2 118.43(9)
O1 C1 C2 123.68(9)
O2 C1 C2 117.82(9)
C3 C2 C11 120.13(9)
C3 C2 C1 119.76(9)
C11 C2 C1 119.98(9)
C2 C3 C4 120.35(9)
C2 C3 H3 119.8
C4 C3 H3 119.8
C5 C4 C3 120.51(9)
C5 C4 H4 119.7
C3 C4 H4 119.7
C4 C5 C6 120.82(9)
C4 C5 H5 119.6
C6 C5 H5 119.6
C7 C6 C5 122.56(9)
C7 C6 C11 119.03(9)
C5 C6 C11 118.40(9)
C8 C7 C6 120.53(10)
C8 C7 H7 119.7
C6 C7 H7 119.7
C7 C8 C9 120.10(10)
C7 C8 H8 120.0
C9 C8 H8 120.0
C10 C9 C8 120.89(9)
C10 C9 H9 119.6
C8 C9 H9 119.6
C9 C10 C11 119.85(9)
C9 C10 C12 121.17(9)
C11 C10 C12 118.67(9)
C10 C11 C2 121.07(9)
C10 C11 C6 119.41(9)
C2 C11 C6 119.52(9)
N4 C12 O2 108.90(8)
N4 C12 C10 113.02(8)
O2 C12 C10 112.24(8)
N4 C12 H12 107.5
O2 C12 H12 107.5
C10 C12 H12 107.5
N4 C13 C14 108.77(8)
N4 C13 H13A 109.9
C14 C13 H13A 109.9
N4 C13 H13B 109.9
C14 C13 H13B 109.9
H13A C13 H13B 108.3
O3 C14 C13 111.86(8)
O3 C14 H14A 109.2
C13 C14 H14A 109.2
O3 C14 H14B 109.2
C13 C14 H14B 109.2
H14A C14 H14B 107.9
O3 C15 C16 111.15(9)
O3 C15 H15A 109.4
C16 C15 H15A 109.4
O3 C15 H15B 109.4
C16 C15 H15B 109.4
H15A C15 H15B 108.0
N4 C16 C15 109.13(8)
N4 C16 H16A 109.9
C15 C16 H16A 109.9
N4 C16 H16B 109.9
C15 C16 H16B 109.9
H16A C16 H16B 108.3
C12 N4 C16 114.59(8)
C12 N4 C13 114.68(8)
C16 N4 C13 110.79(8)
C1 O2 C12 123.66(8)
C15 O3 C14 110.58(8)

loop_
_geom_bond_atom_site_label_1
_geom_bond_atom_site_label_2
_geom_bond_distance
C1 O1 1.2123(13)
C1 O2 1.3452(12)
C1 C2 1.4846(14)
C2 C3 1.3780(14)
C2 C11 1.4202(14)
C3 C4 1.4090(14)
C3 H3 0.9500
C4 C5 1.3708(15)
C4 H4 0.9500
C5 C6 1.4215(14)
C5 H5 0.9500
C6 C7 1.4155(15)
C6 C11 1.4242(14)
C7 C8 1.3743(15)
C7 H7 0.9500
C8 C9 1.4144(14)
C8 H8 0.9500
C9 C10 1.3732(15)
C9 H9 0.9500
C10 C11 1.4188(13)
C10 C12 1.5095(14)
C12 N4 1.4190(12)
C12 O2 1.4968(12)
C12 H12 1.0000
C13 N4 1.4700(12)
C13 C14 1.5203(14)
C13 H13A 0.9900
C13 H13B 0.9900
C14 O3 1.4268(13)
C14 H14A 0.9900
C14 H14B 0.9900
C15 O3 1.4243(13)
C15 C16 1.5175(13)
C15 H15A 0.9900
C15 H15B 0.9900
C16 N4 1.4628(13)
C16 H16A 0.9900
C16 H16B 0.9900
